data_7224834
loop_
_publ_author_name
'Jiang, Yan-Hong'
'Xiao, Man'
'Yan, Chao Guo'

_publ_section_title
;
 Convenient synthesis of functionalized pyrrolo[3,4-b]pyridines and
 pyrrolo[3,4-b]quinolines via three-component reactions
;
_journal_name_full 'RSC Adv.'
_journal_paper_doi 10.1039/C6RA03165J
_journal_year 2016
_chemical_formula_moiety 'C22 H19 Cl N4 O3'
_chemical_formula_sum 'C22 H19 Cl N4 O3'
_chemical_formula_weight 422.86
_space_group_crystal_system monoclinic
_space_group_IT_number 15
_space_group_name_Hall '-C 2yc'
_space_group_name_H-M_alt 'C 1 2/c 1'
_symmetry_space_group_name_Hall '-C 2yc'
_symmetry_space_group_name_H-M 'C 1 2/c 1'
_atom_sites_solution_hydrogens geom
_audit_block_doi 10.5517/cc1kq6r7
_audit_creation_method SHELXL-2014/7
_audit_update_record
;
2016-02-02 deposited with the CCDC.
2016-04-04 downloaded from the CCDC.
;
_cell_angle_alpha 90
_cell_angle_beta 110.954(18)
_cell_angle_gamma 90
_cell_formula_units_Z 8
_cell_length_a 26.111(16)
_cell_length_b 9.630(5)
_cell_length_c 19.502(11)
_cell_measurement_reflns_used 7957
_cell_measurement_temperature 296(2)
_cell_measurement_theta_max 27.47
_cell_measurement_theta_min 2.24
_cell_volume 4579(5)
_computing_cell_refinement 'Bruker SAINT'
_computing_data_collection 'Bruker APEX2'
_computing_data_reduction 'Bruker SAINT'
_computing_molecular_graphics 'Bruker SHELXTL'
_computing_publication_material 'Bruker SHELXTL'
_computing_structure_refinement 'SHELXL-2014/7 (Sheldrick, 2014)'
_computing_structure_solution 'SHELXS-97 (Sheldrick 2008)'
_diffrn_ambient_temperature 296(2)
_diffrn_measured_fraction_theta_full 0.998
_diffrn_measured_fraction_theta_max 0.998
_diffrn_measurement_device_type 'CCD area detector'
_diffrn_measurement_method 'phi and omega scans'
_diffrn_radiation_source 'fine-focus sealed tube'
_diffrn_radiation_type MoK\a
_diffrn_radiation_wavelength 0.71073
_diffrn_reflns_av_R_equivalents 0.0353
_diffrn_reflns_av_unetI/netI 0.0276
_diffrn_reflns_Laue_measured_fraction_full 0.998
_diffrn_reflns_Laue_measured_fraction_max 0.998
_diffrn_reflns_limit_h_max 29
_diffrn_reflns_limit_h_min -30
_diffrn_reflns_limit_k_max 11
_diffrn_reflns_limit_k_min -11
_diffrn_reflns_limit_l_max 23
_diffrn_reflns_limit_l_min -23
_diffrn_reflns_number 21651
_diffrn_reflns_point_group_measured_fraction_full 0.998
_diffrn_reflns_point_group_measured_fraction_max 0.998
_diffrn_reflns_theta_full 25.000
_diffrn_reflns_theta_max 25.000
_diffrn_reflns_theta_min 2.263
_exptl_absorpt_coefficient_mu 0.195
_exptl_absorpt_correction_T_max 0.947
_exptl_absorpt_correction_T_min 0.932
_exptl_absorpt_correction_type multi-scan
_exptl_absorpt_process_details sadabs
_exptl_crystal_colour red
_exptl_crystal_density_diffrn 1.227
_exptl_crystal_description block
_exptl_crystal_F_000 1760
_exptl_crystal_size_max 0.360
_exptl_crystal_size_mid 0.300
_exptl_crystal_size_min 0.280
_platon_squeeze_details ' '
_refine_diff_density_max 0.370
_refine_diff_density_min -0.490
_refine_diff_density_rms 0.049
_refine_ls_extinction_coef 0.0020(3)
_refine_ls_extinction_expression Fc^*^=kFc[1+0.001xFc^2^\l^3^/sin(2\q)]^-1/4^
_refine_ls_extinction_method 'SHELXL-2014/7 (Sheldrick 2014'
_refine_ls_goodness_of_fit_ref 1.086
_refine_ls_hydrogen_treatment constr
_refine_ls_matrix_type full
_refine_ls_number_parameters 274
_refine_ls_number_reflns 4042
_refine_ls_number_restraints 0
_refine_ls_restrained_S_all 1.086
_refine_ls_R_factor_all 0.0662
_refine_ls_R_factor_gt 0.0514
_refine_ls_shift/su_max 0.001
_refine_ls_shift/su_mean 0.000
_refine_ls_structure_factor_coef Fsqd
_refine_ls_weighting_details 'w=1/[\s^2^(Fo^2^)+(0.0746P)^2^+2.8290P] where P=(Fo^2^+2Fc^2^)/3'
_refine_ls_weighting_scheme calc
_refine_ls_wR_factor_gt 0.1379
_refine_ls_wR_factor_ref 0.1453
_reflns_Friedel_coverage 0.000
_reflns_number_gt 3120
_reflns_number_total 4042
_reflns_threshold_expression 'I > 2\s(I)'
_cod_data_source_file c6ra03165j2.cif
_cod_data_source_block 1p
_cod_original_cell_volume 4580(4)
_cod_database_code 7224834
_shelx_shelxl_version_number 2014/7
_shelx_space_group_comment
; 
The symmetry employed for this shelxl refinement is uniquely defined 
by the following loop, which should always be used as a source of 
symmetry information in preference to the above space-group names. 
They are only intended as comments. 
;
_shelx_estimated_absorpt_t_min 0.933
_shelx_estimated_absorpt_t_max 0.947

loop_
_space_group_symop_operation_xyz
'x, y, z'
'-x, y, -z+1/2'
'x+1/2, y+1/2, z'
'-x+1/2, y+1/2, -z+1/2'
'-x, -y, -z'
'x, -y, z-1/2'
'-x+1/2, -y+1/2, -z'
'x+1/2, -y+1/2, z-1/2'

loop_
_atom_site_label
_atom_site_type_symbol
_atom_site_fract_x
_atom_site_fract_y
_atom_site_fract_z
_atom_site_U_iso_or_equiv
_atom_site_adp_type
_atom_site_occupancy
_atom_site_site_symmetry_order
_atom_site_calc_flag
_atom_site_refinement_flags_posn
_atom_site_refinement_flags_adp
C1 C 0.82260(9) 0.6197(2) -0.03937(13) 0.0490(6) Uani 1 1 d . .
H1 H 0.7870 0.6545 -0.0575 0.059 Uiso 1 1 calc R U
C2 C 0.84233(11) 0.5429(3) -0.08394(13) 0.0557(6) Uani 1 1 d . .
H2 H 0.8199 0.5279 -0.1325 0.067 Uiso 1 1 calc R U
C3 C 0.89441(11) 0.4874(3) -0.05868(15) 0.0585(7) Uani 1 1 d . .
C4 C 0.91480(15) 0.3980(4) -0.1075(2) 0.0989(12) Uani 1 1 d . .
H4A H 0.9449 0.3418 -0.0776 0.148 Uiso 1 1 calc R U
H4B H 0.9268 0.4564 -0.1387 0.148 Uiso 1 1 calc R U
H4C H 0.8856 0.3391 -0.1372 0.148 Uiso 1 1 calc R U
C5 C 0.92706(10) 0.5123(3) 0.01406(16) 0.0638(7) Uani 1 1 d . .
H5 H 0.9621 0.4742 0.0327 0.077 Uiso 1 1 calc R U
C6 C 0.90867(9) 0.5924(2) 0.05928(13) 0.0524(6) Uani 1 1 d . .
H6 H 0.9315 0.6110 0.1073 0.063 Uiso 1 1 calc R U
C7 C 0.85582(8) 0.6449(2) 0.03228(11) 0.0382(5) Uani 1 1 d . .
C8 C 0.82627(12) 1.2149(3) -0.01228(14) 0.0621(7) Uani 1 1 d . .
H8A H 0.8576 1.2710 0.0139 0.093 Uiso 1 1 calc R U
H8B H 0.7934 1.2678 -0.0212 0.093 Uiso 1 1 calc R U
H8C H 0.8285 1.1864 -0.0583 0.093 Uiso 1 1 calc R U
C9 C 0.83401(9) 0.9585(2) 0.01225(12) 0.0411(5) Uani 1 1 d . .
C10 C 0.83222(8) 0.8697(2) 0.07505(11) 0.0357(5) Uani 1 1 d . .
C11 C 0.82232(8) 0.95075(19) 0.12441(10) 0.0323(4) Uani 1 1 d . .
C12 C 0.81731(8) 1.0948(2) 0.09807(11) 0.0361(5) Uani 1 1 d . .
C13 C 0.92061(9) 0.8660(3) 0.26529(13) 0.0503(6) Uani 1 1 d . .
H13 H 0.9207 0.7971 0.2319 0.060 Uiso 1 1 calc R U
C14 C 0.96953(10) 0.9019(3) 0.32080(16) 0.0666(8) Uani 1 1 d . .
H14 H 1.0021 0.8577 0.3244 0.080 Uiso 1 1 calc R U
C15 C 0.96929(11) 1.0032(4) 0.37008(15) 0.0734(9) Uani 1 1 d . .
C16 C 0.92110(11) 1.0672(4) 0.36651(15) 0.0791(9) Uani 1 1 d . .
H16 H 0.9212 1.1341 0.4009 0.095 Uiso 1 1 calc R U
C17 C 0.87229(10) 1.0304(3) 0.31073(13) 0.0569(7) Uani 1 1 d . .
H17 H 0.8397 1.0730 0.3083 0.068 Uiso 1 1 calc R U
C18 C 0.87149(8) 0.9316(2) 0.25890(11) 0.0357(5) Uani 1 1 d . .
C19 C 0.81851(8) 0.89794(18) 0.19451(10) 0.0315(4) Uani 1 1 d . .
H19 H 0.7879 0.9449 0.2027 0.038 Uiso 1 1 calc R U
C20 C 0.80556(8) 0.74251(19) 0.18425(11) 0.0336(4) Uani 1 1 d . .
C21 C 0.78038(8) 0.6741(2) 0.23105(11) 0.0356(5) Uani 1 1 d . .
C22 C 0.81824(8) 0.6641(2) 0.13318(11) 0.0369(5) Uani 1 1 d . .
Cl1 Cl 1.03140(4) 1.05171(17) 0.43741(5) 0.1415(6) Uani 1 1 d . .
N1 N 0.83588(7) 0.72722(16) 0.07996(9) 0.0412(4) Uani 1 1 d . .
N2 N 0.82530(8) 1.09291(17) 0.03113(10) 0.0437(4) Uani 1 1 d . .
N3 N 0.76332(8) 0.75477(18) 0.27511(10) 0.0500(5) Uani 1 1 d . .
H3A H 0.7488 0.7176 0.3039 0.060 Uiso 1 1 calc R U
H3B H 0.7670 0.8435 0.2745 0.060 Uiso 1 1 calc R U
N4 N 0.81408(9) 0.52431(18) 0.12821(12) 0.0581(6) Uani 1 1 d . .
H4D H 0.8029 0.4785 0.1581 0.070 Uiso 1 1 calc R U
H4E H 0.8226 0.4811 0.0952 0.070 Uiso 1 1 calc R U
O1 O 0.84048(8) 0.92496(17) -0.04337(9) 0.0610(5) Uani 1 1 d . .
O2 O 0.80770(7) 1.19958(14) 0.12628(9) 0.0510(4) Uani 1 1 d . .
O3 O 0.77446(6) 0.54490(14) 0.23332(8) 0.0469(4) Uani 1 1 d . .

loop_
_atom_site_aniso_label
_atom_site_aniso_U_11
_atom_site_aniso_U_22
_atom_site_aniso_U_33
_atom_site_aniso_U_23
_atom_site_aniso_U_13
_atom_site_aniso_U_12
C1 0.0442(12) 0.0561(13) 0.0463(13) -0.0077(11) 0.0155(11) -0.0012(10)
C2 0.0663(17) 0.0629(15) 0.0392(13) -0.0163(11) 0.0204(12) -0.0122(12)
C3 0.0637(17) 0.0652(15) 0.0612(17) -0.0242(13) 0.0403(14) -0.0164(13)
C4 0.096(2) 0.123(3) 0.103(3) -0.059(2) 0.066(2) -0.019(2)
C5 0.0445(14) 0.0808(18) 0.0713(19) -0.0227(14) 0.0268(13) 0.0032(12)
C6 0.0451(13) 0.0681(15) 0.0425(13) -0.0163(11) 0.0139(11) -0.0004(11)
C7 0.0465(12) 0.0380(10) 0.0368(12) -0.0064(9) 0.0231(10) -0.0040(9)
C8 0.0810(18) 0.0551(14) 0.0576(15) 0.0248(12) 0.0339(14) 0.0037(12)
C9 0.0434(12) 0.0487(12) 0.0356(12) 0.0053(9) 0.0196(10) -0.0017(9)
C10 0.0402(11) 0.0371(10) 0.0348(11) 0.0014(8) 0.0192(9) -0.0024(8)
C11 0.0334(10) 0.0343(10) 0.0316(11) 0.0031(8) 0.0146(9) -0.0008(8)
C12 0.0371(11) 0.0378(11) 0.0354(11) 0.0040(9) 0.0154(9) 0.0005(8)
C13 0.0442(13) 0.0586(14) 0.0504(14) 0.0064(11) 0.0196(11) 0.0067(10)
C14 0.0383(14) 0.101(2) 0.0601(17) 0.0207(16) 0.0171(13) 0.0084(13)
C15 0.0446(15) 0.136(3) 0.0388(14) 0.0002(16) 0.0134(12) -0.0174(15)
C16 0.0567(17) 0.133(3) 0.0491(16) -0.0353(17) 0.0210(13) -0.0209(16)
C17 0.0443(13) 0.0842(18) 0.0448(14) -0.0188(13) 0.0190(11) -0.0055(12)
C18 0.0389(11) 0.0422(11) 0.0315(11) 0.0068(9) 0.0192(9) -0.0018(8)
C19 0.0359(10) 0.0311(9) 0.0322(10) 0.0030(8) 0.0181(9) 0.0018(8)
C20 0.0375(11) 0.0313(10) 0.0365(11) 0.0037(8) 0.0186(9) 0.0009(8)
C21 0.0400(11) 0.0341(10) 0.0371(11) 0.0039(8) 0.0190(9) 0.0019(8)
C22 0.0427(11) 0.0334(10) 0.0405(12) 0.0014(9) 0.0220(10) -0.0003(8)
Cl1 0.0543(5) 0.2878(17) 0.0678(6) -0.0293(7) 0.0040(4) -0.0431(7)
N1 0.0593(11) 0.0342(9) 0.0423(10) -0.0013(7) 0.0330(9) 0.0010(8)
N2 0.0592(12) 0.0390(9) 0.0384(10) 0.0105(8) 0.0243(9) 0.0016(8)
N3 0.0768(13) 0.0358(9) 0.0577(12) 0.0048(8) 0.0485(11) -0.0004(9)
N4 0.0921(16) 0.0317(9) 0.0741(14) -0.0027(9) 0.0585(13) -0.0033(9)
O1 0.0905(13) 0.0640(10) 0.0431(10) 0.0032(8) 0.0415(9) -0.0019(9)
O2 0.0705(11) 0.0347(8) 0.0557(10) 0.0051(7) 0.0320(8) 0.0055(7)
O3 0.0642(10) 0.0330(8) 0.0545(10) 0.0053(7) 0.0347(8) -0.0028(7)

loop_
_atom_type_symbol
_atom_type_description
_atom_type_scat_dispersion_real
_atom_type_scat_dispersion_imag
_atom_type_scat_source
C C 0.0033 0.0016 'International Tables Vol C Tables 4.2.6.8 and 6.1.1.4'
H H 0.0000 0.0000 'International Tables Vol C Tables 4.2.6.8 and 6.1.1.4'
N N 0.0061 0.0033 'International Tables Vol C Tables 4.2.6.8 and 6.1.1.4'
O O 0.0106 0.0060 'International Tables Vol C Tables 4.2.6.8 and 6.1.1.4'
Cl Cl 0.1484 0.1585 'International Tables Vol C Tables 4.2.6.8 and 6.1.1.4'

loop_
_geom_angle_atom_site_label_1
_geom_angle_atom_site_label_2
_geom_angle_atom_site_label_3
_geom_angle
C2 C1 C7 119.6(2)
C2 C1 H1 120.2
C7 C1 H1 120.2
C1 C2 C3 121.9(2)
C1 C2 H2 119.1
C3 C2 H2 119.1
C2 C3 C5 117.7(2)
C2 C3 C4 121.3(3)
C5 C3 C4 121.0(3)
C3 C4 H4A 109.5
C3 C4 H4B 109.5
H4A C4 H4B 109.5
C3 C4 H4C 109.5
H4A C4 H4C 109.5
H4B C4 H4C 109.5
C6 C5 C3 121.5(2)
C6 C5 H5 119.3
C3 C5 H5 119.3
C5 C6 C7 119.2(2)
C5 C6 H6 120.4
C7 C6 H6 120.4
C1 C7 C6 120.13(19)
C1 C7 N1 120.37(19)
C6 C7 N1 119.49(19)
N2 C8 H8A 109.5
N2 C8 H8B 109.5
H8A C8 H8B 109.5
N2 C8 H8C 109.5
H8A C8 H8C 109.5
H8B C8 H8C 109.5
O1 C9 N2 125.49(19)
O1 C9 C10 129.5(2)
N2 C9 C10 104.95(17)
C11 C10 N1 124.02(17)
C11 C10 C9 108.94(18)
N1 C10 C9 126.88(17)
C10 C11 C12 108.43(17)
C10 C11 C19 123.65(17)
C12 C11 C19 127.91(17)
O2 C12 N2 123.91(18)
O2 C12 C11 129.18(18)
N2 C12 C11 106.91(16)
C14 C13 C18 121.1(2)
C14 C13 H13 119.5
C18 C13 H13 119.5
C15 C14 C13 119.3(2)
C15 C14 H14 120.3
C13 C14 H14 120.3
C14 C15 C16 121.0(2)
C14 C15 Cl1 118.8(2)
C16 C15 Cl1 120.2(3)
C15 C16 C17 119.3(3)
C15 C16 H16 120.4
C17 C16 H16 120.4
C18 C17 C16 121.1(2)
C18 C17 H17 119.5
C16 C17 H17 119.5
C17 C18 C13 118.2(2)
C17 C18 C19 121.14(18)
C13 C18 C19 120.59(19)
C11 C19 C20 107.27(15)
C11 C19 C18 109.96(15)
C20 C19 C18 113.91(15)
C11 C19 H19 108.5
C20 C19 H19 108.5
C18 C19 H19 108.5
C22 C20 C21 118.82(17)
C22 C20 C19 121.98(16)
C21 C20 C19 119.17(16)
O3 C21 N3 118.42(17)
O3 C21 C20 123.91(17)
N3 C21 C20 117.66(17)
N4 C22 C20 124.23(18)
N4 C22 N1 114.48(17)
C20 C22 N1 121.29(17)
C10 N1 C22 116.53(15)
C10 N1 C7 122.10(16)
C22 N1 C7 121.36(16)
C9 N2 C12 110.76(16)
C9 N2 C8 124.13(19)
C12 N2 C8 125.08(18)
C21 N3 H3A 120.0
C21 N3 H3B 120.0
H3A N3 H3B 120.0
C22 N4 H4D 120.0
C22 N4 H4E 120.0
H4D N4 H4E 120.0

loop_
_geom_bond_atom_site_label_1
_geom_bond_atom_site_label_2
_geom_bond_distance
C1 C2 1.374(3)
C1 C7 1.377(3)
C1 H1 0.9300
C2 C3 1.378(4)
C2 H2 0.9300
C3 C5 1.390(4)
C3 C4 1.515(4)
C4 H4A 0.9600
C4 H4B 0.9600
C4 H4C 0.9600
C5 C6 1.381(3)
C5 H5 0.9300
C6 C7 1.384(3)
C6 H6 0.9300
C7 N1 1.453(2)
C8 N2 1.454(3)
C8 H8A 0.9600
C8 H8B 0.9600
C8 H8C 0.9600
C9 O1 1.200(3)
C9 N2 1.387(3)
C9 C10 1.508(3)
C10 C11 1.334(3)
C10 N1 1.377(3)
C11 C12 1.469(3)
C11 C19 1.495(3)
C12 O2 1.218(2)
C12 N2 1.394(3)
C13 C14 1.391(4)
C13 C18 1.395(3)
C13 H13 0.9300
C14 C15 1.371(4)
C14 H14 0.9300
C15 C16 1.380(4)
C15 Cl1 1.746(3)
C16 C17 1.393(4)
C16 H16 0.9300
C17 C18 1.383(3)
C17 H17 0.9300
C18 C19 1.534(3)
C19 C20 1.532(3)
C19 H19 0.9800
C20 C22 1.381(3)
C20 C21 1.459(3)
C21 O3 1.256(2)
C21 N3 1.347(3)
C22 N4 1.352(3)
C22 N1 1.414(2)
N3 H3A 0.8600
N3 H3B 0.8600
N4 H4D 0.8600
N4 H4E 0.8600

loop_
_geom_hbond_atom_site_label_D
_geom_hbond_atom_site_label_H
_geom_hbond_atom_site_label_A
_geom_hbond_distance_DH
_geom_hbond_distance_HA
_geom_hbond_distance_DA
_geom_hbond_angle_DHA
_geom_hbond_site_symmetry_A
N3 H3A O2 0.86 2.34 3.158(3) 157.8 4_645
N3 H3B O3 0.86 2.20 2.948(3) 145.3 4_655
N4 H4D O3 0.86 1.97 2.613(3) 130.3 .

loop_
_platon_squeeze_void_nr
_platon_squeeze_void_average_x
_platon_squeeze_void_average_y
_platon_squeeze_void_average_z
_platon_squeeze_void_volume
_platon_squeeze_void_count_electrons
_platon_squeeze_void_content
1 0.500 -0.149 0.250 169 36 ' '
2 0.500 0.149 0.750 169 36 ' '
3 0.000 0.351 0.250 169 36 ' '
4 0.000 0.649 0.750 169 36 ' '
